data_2010648
loop_
_publ_author_name
'Casas, Jos\'e S.'
'Castellano, Eduardo E.'
'Garc\'ia Tasende, M.S.'
'S\'anchez, Agust\'in'
'Sordo, Jos\'e '
'V\'azquez-L\'opez, Ezequiel M.'
'Zukerman-Schpector, Julio'

_publ_section_title (Dicyclohexyldithiophosphinato-<i>S</i>,<i>S</i>')[2-(2-pyridyl-<i>N</i>)phenyl]mercury(II)
_journal_issue 2
_journal_name_full 'Acta Crystallographica Section C'
_journal_page_first 182
_journal_page_last 183
_journal_paper_doi 10.1107/S0108270199015048
_journal_volume 56
_journal_year 2000
_chemical_formula_iupac '[Hg (C11 H8 N) (C12 H22 P S2)]'
_chemical_formula_moiety 'C23 H30 Hg N P S2'
_chemical_formula_sum 'C23 H30 Hg N P S2'
_chemical_formula_weight 616.16
_chemical_name_systematic
;
(Dicyclohexyldithiophosphinato-S,S')-[2-(2-pyridyl-N)phenyl]mercury(II)
;
_space_group_IT_number 14
_symmetry_cell_setting monoclinic
_symmetry_space_group_name_Hall '-P 2yn'
_symmetry_space_group_name_H-M 'P 1 21/n 1'
_audit_conform_dict_name cif_core.dic
_audit_conform_dict_version 2.1beta3
_audit_creation_method 'WinGX routine CIF_UPDATE'
_cell_angle_alpha 90
_cell_angle_beta 95.088(10)
_cell_angle_gamma 90
_cell_formula_units_Z 4
_cell_length_a 14.923(2)
_cell_length_b 9.9557(10)
_cell_length_c 15.728(2)
_cell_measurement_reflns_used 25
_cell_measurement_temperature 293(2)
_cell_measurement_theta_max 15
_cell_measurement_theta_min 8
_cell_volume 2327.5(5)
_computing_cell_refinement 'CAD-4 EXPRESS (Enraf Nonius, 1994)'
_computing_data_collection 'CAD-4 EXPRESS (Enraf Nonius, 1994)'
_computing_data_reduction 'XCAD-4 (Harms & Wocadlo, 1996)'
_computing_publication_material 'Please specify'
_computing_structure_refinement 'SHELXL97 (Sheldrick, 1997)'
_computing_structure_solution 'Please specify'
_diffrn_ambient_temperature 293(2)
_diffrn_measured_fraction_theta_full .941
_diffrn_measured_fraction_theta_max .941
_diffrn_measurement_device '\k-geometry diffractometer'
_diffrn_measurement_device_type 'Enraf Nonius CAD4'
_diffrn_measurement_method 'non-profiled \w/2\q scans'
_diffrn_radiation_monochromator graphite
_diffrn_radiation_type MoK\a
_diffrn_radiation_wavelength .71073
_diffrn_reflns_av_R_equivalents .060
_diffrn_reflns_av_sigmaI/netI .116
_diffrn_reflns_limit_h_max 17
_diffrn_reflns_limit_h_min -17
_diffrn_reflns_limit_k_max 11
_diffrn_reflns_limit_k_min 0
_diffrn_reflns_limit_l_max 18
_diffrn_reflns_limit_l_min 0
_diffrn_reflns_number 4252
_diffrn_reflns_theta_full 24.97
_diffrn_reflns_theta_max 24.97
_diffrn_reflns_theta_min 1.8
_diffrn_standards_decay_% -3
_diffrn_standards_interval_time 30
_diffrn_standards_number 1
_exptl_absorpt_coefficient_mu 6.87
_exptl_absorpt_correction_T_max .709
_exptl_absorpt_correction_T_min .428
_exptl_absorpt_correction_type analytical
_exptl_absorpt_process_details '(Alcock, 1970)'
_exptl_crystal_colour colourless
_exptl_crystal_density_diffrn 1.758
_exptl_crystal_description block
_exptl_crystal_F_000 1208
_exptl_crystal_size_max .25
_exptl_crystal_size_mid .25
_exptl_crystal_size_min .15
_refine_diff_density_max .665
_refine_diff_density_min -.717
_refine_ls_extinction_method none
_refine_ls_goodness_of_fit_ref .961
_refine_ls_hydrogen_treatment mixed
_refine_ls_matrix_type full
_refine_ls_number_parameters 253
_refine_ls_number_reflns 4094
_refine_ls_number_restraints 0
_refine_ls_restrained_S_all .961
_refine_ls_R_factor_all .119
_refine_ls_R_factor_gt .039
_refine_ls_shift/su_max <0.001
_refine_ls_shift/su_mean .000
_refine_ls_structure_factor_coef Fsqd
_refine_ls_weighting_details 'w = 1/[\s^2^(Fo^2^)+(0.0266P)^2^] where P=(Fo^2^+2Fc^2^)/3'
_refine_ls_weighting_scheme calc
_refine_ls_wR_factor_ref .103
_reflns_number_gt 2272
_reflns_number_total 4094
_reflns_threshold_expression I>2\s(I)
_cod_data_source_file na1445.cif
_cod_data_source_block I
_cod_depositor_comments
;
The following automatic conversions were performed:

'_refine_ls_weighting_scheme' value 'calc w =
1/[\s^2^(Fo^2^)+(0.0266P)^2^] where P=(Fo^2^+2Fc^2^)/3' was changed
to 'calc'. New tag '_refine_ls_weighting_details' was created. The
value of the new tag was set to 'w = 1/[\s^2^(Fo^2^)+(0.0266P)^2^]
where P=(Fo^2^+2Fc^2^)/3'.

Automatic conversion script
Id: cif_fix_values 3143 2015-03-26 13:38:13Z robertas 
;
_cod_original_sg_symbol_H-M 'P 21/n'
_cod_database_code 2010648
_cod_database_fobs_code 2010648

loop_
_symmetry_equiv_pos_as_xyz
'x, y, z'
'-x+1/2, y+1/2, -z+1/2'
'-x, -y, -z'
'x-1/2, -y-1/2, z-1/2'

loop_
_atom_site_label
_atom_site_fract_x
_atom_site_fract_y
_atom_site_fract_z
_atom_site_U_iso_or_equiv
_atom_site_adp_type
_atom_site_calc_flag
_atom_site_refinement_flags
_atom_site_occupancy
_atom_site_disorder_assembly
_atom_site_disorder_group
_atom_site_type_symbol
Hg -.12353(3) .44555(4) .63039(2) .04210(13) Uani d . 1 . . Hg
P -.09353(18) .2849(3) .81997(15) .0336(6) Uani d . 1 . . P
S2 .00580(19) .4126(3) .81338(18) .0466(7) Uani d . 1 . . S
S1 -.1802(2) .2686(3) .71043(16) .0433(7) Uani d . 1 . . S
N -.2159(7) .4408(11) .4753(5) .055(2) Uani d . 1 . . N
C2 -.2693(9) .3463(13) .4371(7) .062(3) Uani d . 1 . . C
H2 -.3024 .2916 .4706 .074 Uiso calc R 1 . . H
C3 -.2772(8) .3268(15) .3495(8) .068(4) Uani d . 1 . . C
H3 -.3150 .2608 .3245 .082 Uiso calc R 1 . . H
C4 -.2283(9) .4067(15) .3013(8) .072(4) Uani d . 1 . . C
H4 -.2318 .3950 .2425 .087 Uiso calc R 1 . . H
C5 -.1738(8) .5045(15) .3388(7) .064(4) Uani d . 1 . . C
H5 -.1421 .5618 .3056 .077 Uiso calc R 1 . . H
C6 -.1663(7) .5172(10) .4274(6) .042(3) Uani d . 1 . . C
C7 -.1046(7) .6159(11) .4725(7) .046(3) Uani d . 1 . . C
C12 -.0684(9) .7200(14) .4275(8) .062(4) Uani d . 1 . . C
H12 -.0858 .7288 .3695 .074 Uiso calc R 1 . . H
C11 -.0080(9) .8102(12) .4658(8) .063(4) Uani d . 1 . . C
H11 .0134 .8803 .4341 .076 Uiso calc R 1 . . H
C10 .0210(9) .7969(13) .5511(8) .063(4) Uani d . 1 . . C
H10 .0623 .8573 .5773 .075 Uiso calc R 1 . . H
C9 -.0128(7) .6904(11) .5979(7) .049(3) Uani d . 1 . . C
H9 .0077 .6787 .6550 .059 Uiso calc R 1 . . H
C8 -.0758(8) .6038(11) .5599(7) .047(3) Uani d . 1 . . C
C111 -.0545(6) .1122(9) .8426(6) .032(2) Uani d . 1 . . C
H111 -.0128 .1170 .8943 .039 Uiso calc R 1 . . H
C112 -.1285(7) .0148(9) .8620(7) .036(2) Uani d . 1 . . C
H11A -.1585 .0481 .9101 .044 Uiso calc R 1 . . H
H11B -.1727 .0092 .8131 .044 Uiso calc R 1 . . H
C113 -.0908(8) -.1227(11) .8826(7) .054(3) Uani d . 1 . . C
H11C -.1400 -.1840 .8904 .065 Uiso calc R 1 . . H
H11D -.0529 -.1188 .9359 .065 Uiso calc R 1 . . H
C114 -.0367(8) -.1764(11) .8138(8) .057(3) Uani d . 1 . . C
H11E -.0761 -.1912 .7622 .068 Uiso calc R 1 . . H
H11F -.0104 -.2621 .8317 .068 Uiso calc R 1 . . H
C115 .0371(8) -.0802(12) .7950(8) .058(3) Uani d . 1 . . C
H11G .0684 -.1151 .7483 .069 Uiso calc R 1 . . H
H11H .0801 -.0733 .8448 .069 Uiso calc R 1 . . H
C116 .0001(7) .0591(11) .7715(6) .043(3) Uani d . 1 . . C
H11I -.0379 .0544 .7183 .052 Uiso calc R 1 . . H
H11J .0495 .1199 .7635 .052 Uiso calc R 1 . . H
C121 -.1666(6) .3264(9) .9048(5) .030(2) Uani d . 1 . . C
H121 -.2159 .2611 .9016 .036 Uiso calc R 1 . . H
C122 -.1162(7) .3148(11) .9930(5) .040(3) Uani d . 1 . . C
H12A -.0661 .3773 .9976 .048 Uiso calc R 1 . . H
H12B -.0923 .2247 1.0011 .048 Uiso calc R 1 . . H
C123 -.1801(8) .3462(12) 1.0632(6) .052(3) Uani d . 1 . . C
H12C -.2257 .2768 1.0631 .063 Uiso calc R 1 . . H
H12D -.1460 .3456 1.1186 .063 Uiso calc R 1 . . H
C124 -.2245(9) .4795(12) 1.0490(7) .060(3) Uani d . 1 . . C
H12E -.1794 .5496 1.0569 .072 Uiso calc R 1 . . H
H12F -.2672 .4925 1.0913 .072 Uiso calc R 1 . . H
C125 -.2741(8) .4927(13) .9591(7) .058(3) Uani d . 1 . . C
H12G -.3233 .4289 .9525 .069 Uiso calc R 1 . . H
H12H -.2988 .5824 .9513 .069 Uiso calc R 1 . . H
C126 -.2075(7) .4652(11) .8918(6) .048(3) Uani d . 1 . . C
H12I -.2386 .4714 .8351 .057 Uiso calc R 1 . . H
H12J -.1602 .5323 .8964 .057 Uiso calc R 1 . . H

loop_
_atom_site_aniso_label
_atom_site_aniso_U_11
_atom_site_aniso_U_22
_atom_site_aniso_U_33
_atom_site_aniso_U_12
_atom_site_aniso_U_13
_atom_site_aniso_U_23
Hg .0508(2) .0434(2) .0326(2) .0071(3) .00657(16) .0083(2)
P .0383(15) .0327(14) .0298(13) .0016(13) .0021(11) .0042(11)
S2 .0465(16) .0410(18) .0534(16) -.0112(13) .0104(13) .0034(13)
S1 .0473(17) .0469(17) .0339(13) -.0053(13) -.0058(12) .0060(12)
N .072(6) .054(6) .040(5) -.010(6) .013(5) .008(5)
C2 .090(10) .056(8) .039(6) -.005(8) .004(6) .007(6)
C3 .056(8) .086(11) .060(8) -.002(8) -.008(7) .005(8)
C4 .075(9) .103(13) .040(7) .004(9) .007(7) .003(7)
C5 .058(8) .094(11) .042(7) .002(7) .019(6) .009(7)
C6 .051(7) .038(7) .039(6) .023(5) .018(5) .010(5)
C7 .048(7) .043(7) .047(6) .008(6) .017(5) .006(5)
C12 .070(9) .070(9) .049(7) .009(8) .024(7) .031(7)
C11 .076(9) .045(8) .074(9) -.001(7) .035(8) .010(7)
C10 .074(9) .045(8) .072(9) .001(7) .021(7) .005(7)
C9 .041(6) .052(8) .054(7) .012(6) .005(5) .003(6)
C8 .053(7) .045(7) .044(6) .006(6) .016(5) .003(5)
C111 .040(6) .024(5) .032(5) .009(4) -.001(4) .000(4)
C112 .043(6) .019(5) .047(6) -.008(4) .003(5) .007(4)
C113 .060(8) .039(7) .062(7) .002(6) .004(6) -.003(6)
C114 .069(8) .029(7) .069(8) .000(6) -.011(7) .000(6)
C115 .056(7) .058(9) .062(7) .026(7) .017(6) -.010(6)
C116 .055(6) .034(6) .044(6) .004(6) .020(5) -.003(6)
C121 .038(5) .025(5) .026(5) -.001(4) .002(4) .003(4)
C122 .052(6) .044(7) .023(5) .004(5) .001(4) .002(5)
C123 .065(8) .062(8) .033(5) .006(7) .017(5) .004(6)
C124 .074(9) .051(9) .055(7) .019(7) .011(7) -.003(6)
C125 .063(8) .058(8) .052(7) .020(6) .005(6) .004(6)
C126 .059(7) .047(8) .038(5) .010(6) .005(5) .009(5)

loop_
_atom_type_symbol
_atom_type_description
_atom_type_scat_dispersion_real
_atom_type_scat_dispersion_imag
_atom_type_scat_source
S S .1246 .1234 'International Tables Vol C Tables 4.2.6.8 and 6.1.1.4'
P P .1023 .0942 'International Tables Vol C Tables 4.2.6.8 and 6.1.1.4'
N N .0061 .0033 'International Tables Vol C Tables 4.2.6.8 and 6.1.1.4'
C C .0033 .0016 'International Tables Vol C Tables 4.2.6.8 and 6.1.1.4'
H H .0000 .0000 'International Tables Vol C Tables 4.2.6.8 and 6.1.1.4'
Hg Hg -2.3894 9.2266 'International Tables Vol C Tables 4.2.6.8 and 6.1.1.4'

loop_
_geom_angle_atom_site_label_1
_geom_angle_atom_site_label_2
_geom_angle_atom_site_label_3
_geom_angle_site_symmetry_1
_geom_angle_site_symmetry_3
_geom_angle
_geom_angle_publ_flag
C8 Hg S1 . . 178.9(3) y
C8 Hg N . . 72.7(4) y
S1 Hg N . . 106.9(2) y
C8 Hg S2 . . 109.5(3) y
S1 Hg S2 . . 70.99(8) y
N Hg S2 . . 171.8(2) y
C8 Hg C12 . 3_566 83.8(3) ?
S1 Hg C12 . 3_566 97.3(2) ?
N Hg C12 . 3_566 96.9(3) ?
S2 Hg C12 . 3_566 75.7(2) ?
C8 Hg C11 . 3_566 94.9(3) ?
S1 Hg C11 . 3_566 86.0(2) ?
N Hg C11 . 3_566 82.1(3) ?
S2 Hg C11 . 3_566 89.9(2) ?
C12 Hg C11 3_566 3_566 22.1(3) ?
C8 Hg C7 . 3_566 63.3(3) ?
S1 Hg C7 . 3_566 117.71(17) ?
N Hg C7 . 3_566 90.9(3) ?
S2 Hg C7 . 3_566 83.37(17) ?
C12 Hg C7 3_566 3_566 20.4(2) ?
C11 Hg C7 3_566 3_566 37.0(3) ?
C111 P C121 . . 105.5(4) y
C111 P S2 . . 112.8(3) y
C121 P S2 . . 113.0(3) y
C111 P S1 . . 104.6(3) y
C121 P S1 . . 104.8(3) y
S2 P S1 . . 115.24(17) y
P S2 Hg . . 74.18(11) y
P S1 Hg . . 99.12(13) y
C6 N C2 . . 118.9(9) ?
C6 N Hg . . 103.6(7) ?
C2 N Hg . . 130.9(7) ?
N C2 C3 . . 122.6(12) ?
C4 C3 C2 . . 118.1(14) ?
C3 C4 C5 . . 120.4(12) ?
C4 C5 C6 . . 119.2(12) ?
N C6 C5 . . 120.8(12) ?
N C6 C7 . . 117.2(9) ?
C5 C6 C7 . . 122.0(10) ?
C12 C7 C8 . . 117.5(11) ?
C12 C7 C6 . . 120.1(10) ?
C8 C7 C6 . . 122.2(10) ?
C11 C12 C7 . . 122.3(12) ?
C12 C11 C10 . . 120.1(12) ?
C11 C10 C9 . . 119.0(13) ?
C8 C9 C10 . . 120.5(11) ?
C9 C8 C7 . . 120.6(10) ?
C9 C8 Hg . . 119.7(8) ?
C7 C8 Hg . . 119.6(9) ?
C112 C111 C116 . . 111.6(8) ?
C112 C111 P . . 114.3(7) ?
C116 C111 P . . 111.1(7) ?
C113 C112 C111 . . 111.0(8) ?
C112 C113 C114 . . 112.5(10) ?
C113 C114 C115 . . 111.3(10) ?
C114 C115 C116 . . 111.7(9) ?
C115 C116 C111 . . 109.9(8) ?
C126 C121 C122 . . 110.6(8) ?
C126 C121 P . . 111.3(6) ?
C122 C121 P . . 111.5(6) ?
C121 C122 C123 . . 110.4(8) ?
C124 C123 C122 . . 111.5(9) ?
C123 C124 C125 . . 112.6(10) ?
C126 C125 C124 . . 109.2(9) ?
C121 C126 C125 . . 110.3(8) ?

loop_
_geom_bond_atom_site_label_1
_geom_bond_atom_site_label_2
_geom_bond_site_symmetry_2
_geom_bond_distance
_geom_bond_publ_flag
Hg C8 . 2.088(11) y
Hg S1 . 2.365(3) y
Hg N . 2.694(9) y
Hg S2 . 3.336(3) y
Hg C12 3_566 3.495(12) ?
Hg C11 3_566 3.626(11) ?
Hg C7 3_566 3.945(10) ?
P C111 . 1.839(9) y
P C121 . 1.843(8) y
P S2 . 1.963(4) y
P S1 . 2.066(4) y
N C6 . 1.338(13) ?
N C2 . 1.342(15) ?
C2 C3 . 1.385(15) ?
C3 C4 . 1.355(17) ?
C4 C5 . 1.369(17) ?
C5 C6 . 1.393(14) ?
C6 C7 . 1.484(15) ?
C7 C12 . 1.391(15) ?
C7 C8 . 1.407(15) ?
C12 C11 . 1.373(17) ?
C11 C10 . 1.379(17) ?
C10 C9 . 1.410(15) ?
C9 C8 . 1.374(15) ?
C111 C112 . 1.521(13) ?
C111 C116 . 1.535(12) ?
C112 C113 . 1.505(13) ?
C113 C114 . 1.505(15) ?
C114 C115 . 1.508(15) ?
C115 C116 . 1.525(14) ?
C121 C126 . 1.518(13) ?
C121 C122 . 1.522(12) ?
C122 C123 . 1.553(12) ?
C123 C124 . 1.491(15) ?
C124 C125 . 1.542(15) ?
C125 C126 . 1.538(13) ?

loop_
_geom_torsion_atom_site_label_1
_geom_torsion_atom_site_label_2
_geom_torsion_atom_site_label_3
_geom_torsion_atom_site_label_4
_geom_torsion_site_symmetry_1
_geom_torsion
C111 P S2 Hg . 125.4(3)
C121 P S2 Hg . -115.1(3)
S1 P S2 Hg . 5.35(15)
C8 Hg S2 P . 174.5(3)
S1 Hg S2 P . -4.47(12)
N Hg S2 P . -80.9(14)
C12 Hg S2 P 3_566 -107.6(2)
C11 Hg S2 P 3_566 -90.3(2)
C7 Hg S2 P 3_566 -126.8(2)
C111 P S1 Hg . -131.8(3)
C121 P S1 Hg . 117.5(3)
S2 P S1 Hg . -7.4(2)
C8 Hg S1 P . -113(17)
N Hg S1 P . 175.9(2)
S2 Hg S1 P . 4.14(12)
C12 Hg S1 P 3_566 76.3(3)
C11 Hg S1 P 3_566 95.4(3)
C7 Hg S1 P 3_566 75.5(2)
C8 Hg N C6 . 16.6(7)
S1 Hg N C6 . -164.4(6)
S2 Hg N C6 . -90.6(16)
C12 Hg N C6 3_566 -64.6(7)
C11 Hg N C6 3_566 -81.1(7)
C7 Hg N C6 3_566 -45.0(7)
C8 Hg N C2 . 166.8(11)
S1 Hg N C2 . -14.3(11)
S2 Hg N C2 . 59.5(19)
C12 Hg N C2 3_566 85.6(11)
C11 Hg N C2 3_566 69.1(11)
C7 Hg N C2 3_566 105.1(11)
C6 N C2 C3 . -1.8(19)
Hg N C2 C3 . -148.3(10)
N C2 C3 C4 . 0(2)
C2 C3 C4 C5 . -1(2)
C3 C4 C5 C6 . 3(2)
C2 N C6 C5 . 3.7(17)
Hg N C6 C5 . 158.3(9)
C2 N C6 C7 . -177.0(10)
Hg N C6 C7 . -22.4(10)
C4 C5 C6 N . -4.2(18)
C4 C5 C6 C7 . 176.5(11)
N C6 C7 C12 . -163.9(10)
C5 C6 C7 C12 . 15.4(16)
N C6 C7 C8 . 20.3(15)
C5 C6 C7 C8 . -160.4(11)
C8 C7 C12 C11 . -1.1(18)
C6 C7 C12 C11 . -177.1(11)
C7 C12 C11 C10 . 2(2)
C12 C11 C10 C9 . -.4(18)
C11 C10 C9 C8 . -2.0(17)
C10 C9 C8 C7 . 3.0(16)
C10 C9 C8 Hg . 179.3(8)
C12 C7 C8 C9 . -1.4(16)
C6 C7 C8 C9 . 174.5(9)
C12 C7 C8 Hg . -177.7(8)
C6 C7 C8 Hg . -1.8(13)
S1 Hg C8 C9 . 105(17)
N Hg C8 C9 . 176.1(9)
S2 Hg C8 C9 . -12.1(9)
C12 Hg C8 C9 3_566 -84.6(9)
C11 Hg C8 C9 3_566 -103.7(9)
C7 Hg C8 C9 3_566 -83.8(9)
S1 Hg C8 C7 . -79(17)
N Hg C8 C7 . -7.5(8)
S2 Hg C8 C7 . 164.2(7)
C12 Hg C8 C7 3_566 91.8(8)
C11 Hg C8 C7 3_566 72.6(9)
C7 Hg C8 C7 3_566 92.6(8)
C121 P C111 C112 . 47.0(8)
S2 P C111 C112 . 170.8(6)
S1 P C111 C112 . -63.2(7)
C121 P C111 C116 . 174.5(7)
S2 P C111 C116 . -61.7(8)
S1 P C111 C116 . 64.3(7)
C116 C111 C112 C113 . 54.7(11)
P C111 C112 C113 . -178.2(7)
C111 C112 C113 C114 . -54.5(12)
C112 C113 C114 C115 . 55.0(13)
C113 C114 C115 C116 . -55.7(13)
C114 C115 C116 C111 . 55.6(12)
C112 C111 C116 C115 . -55.1(12)
P C111 C116 C115 . 176.1(7)
C111 P C121 C126 . -177.4(7)
S2 P C121 C126 . 59.0(8)
S1 P C121 C126 . -67.3(7)
C111 P C121 C122 . 58.6(8)
S2 P C121 C122 . -65.1(7)
S1 P C121 C122 . 168.7(6)
C126 C121 C122 C123 . 57.2(11)
P C121 C122 C123 . -178.3(7)
C121 C122 C123 C124 . -54.4(13)
C122 C123 C124 C125 . 54.4(14)
C123 C124 C125 C126 . -56.0(14)
C122 C121 C126 C125 . -60.1(11)
P C121 C126 C125 . 175.4(7)
C124 C125 C126 C121 . 58.0(13)
